data_7049480
loop_
_publ_author_name
'Qin, Zhaoxian'
'Zhao, Li'
'Li, Zhiwen'
'Tian, Shanli'
'Xiao, Qian'
'Deng, Yuheng'
'Zhang, Jiangwei'
'Li, Gao'
'Wan, Chongqing'

_publ_section_title
;
 Supramolecular topology design of silver(i) and copper(ii) coordination
 polymers through a new semi-rigid sulfonyl ligand with different anion
 templates.
;
_journal_issue 20
_journal_name_full 'Dalton transactions (Cambridge, England : 2003)'
_journal_page_first 6730
_journal_page_last 6737
_journal_paper_doi 10.1039/c9dt00257j
_journal_volume 48
_journal_year 2019
_chemical_formula_moiety 'C11 H10 Ag N2 O2 S, Cl O4'
_chemical_formula_sum 'C11 H10 Ag Cl N2 O6 S'
_chemical_formula_weight 441.59
_space_group_crystal_system triclinic
_space_group_IT_number 2
_space_group_name_Hall '-P 1'
_space_group_name_H-M_alt 'P -1'
_symmetry_space_group_name_Hall '-P 1'
_symmetry_space_group_name_H-M 'P -1'
_atom_sites_solution_hydrogens geom
_audit_creation_date 2019-03-05
_audit_creation_method
;
Olex2 1.2
(compiled 2018.05.29 svn.r3508 for OlexSys, GUI svn.r5506)
;
_audit_update_record
;
2019-03-05 deposited with the CCDC.    2019-03-25 downloaded from the CCDC.
;
_cell_angle_alpha 85.194(4)
_cell_angle_beta 79.853(4)
_cell_angle_gamma 70.598(4)
_cell_formula_units_Z 2
_cell_length_a 8.1846(4)
_cell_length_b 9.1335(6)
_cell_length_c 10.3479(6)
_cell_measurement_reflns_used 2452
_cell_measurement_temperature 296(2)
_cell_measurement_theta_max 25.242
_cell_measurement_theta_min 2.672
_cell_volume 717.94(7)
_computing_cell_refinement 'SAINT v7.68A (Bruker, 2009)'
_computing_data_collection 'Bruker XSCANS'
_computing_data_reduction 'SAINT v7.68A (Bruker, 2009)'
_computing_molecular_graphics 'Olex2 (Dolomanov et al., 2009)'
_computing_publication_material 'Olex2 (Dolomanov et al., 2009)'
_computing_structure_refinement 'ShelXL (Sheldrick, 2015)'
_diffrn_ambient_temperature 296.15
_diffrn_detector_area_resol_mean 16.0971
_diffrn_measured_fraction_theta_full 0.966
_diffrn_measured_fraction_theta_max 0.968
_diffrn_measurement_device_type 'Bruker P4'
_diffrn_measurement_method '\w scans'
_diffrn_radiation_type MoK\a
_diffrn_radiation_wavelength 0.71073
_diffrn_reflns_av_R_equivalents 0.0321
_diffrn_reflns_av_unetI/netI 0.0332
_diffrn_reflns_Laue_measured_fraction_full 0.966
_diffrn_reflns_Laue_measured_fraction_max 0.968
_diffrn_reflns_limit_h_max 10
_diffrn_reflns_limit_h_min -10
_diffrn_reflns_limit_k_max 12
_diffrn_reflns_limit_k_min -12
_diffrn_reflns_limit_l_max 13
_diffrn_reflns_limit_l_min -13
_diffrn_reflns_number 10713
_diffrn_reflns_point_group_measured_fraction_full 0.966
_diffrn_reflns_point_group_measured_fraction_max 0.968
_diffrn_reflns_theta_full 25.242
_diffrn_reflns_theta_max 27.975
_diffrn_reflns_theta_min 2.672
_exptl_absorpt_coefficient_mu 1.765
_exptl_absorpt_correction_T_max 0.7456
_exptl_absorpt_correction_T_min 0.6274
_exptl_absorpt_correction_type multi-scan
_exptl_absorpt_process_details
;
SADABS-2008/1 (Bruker,2008) was used for absorption correction.
wR2(int) was 0.0578 before and 0.0416 after correction.
The Ratio of minimum to maximum transmission is 0.8415.
The \l/2 correction factor is 0.0015.
;
_exptl_crystal_colour colourless
_exptl_crystal_density_diffrn 2.043
_exptl_crystal_density_method 'not measured'
_exptl_crystal_description block
_exptl_crystal_F_000 436
_exptl_crystal_size_max 0.5
_exptl_crystal_size_mid 0.4
_exptl_crystal_size_min 0.1
_refine_diff_density_max 0.382
_refine_diff_density_min -0.546
_refine_diff_density_rms 0.073
_refine_ls_extinction_method none
_refine_ls_goodness_of_fit_ref 1.059
_refine_ls_hydrogen_treatment constr
_refine_ls_matrix_type full
_refine_ls_number_parameters 202
_refine_ls_number_reflns 3355
_refine_ls_number_restraints 0
_refine_ls_restrained_S_all 1.059
_refine_ls_R_factor_all 0.0534
_refine_ls_R_factor_gt 0.0346
_refine_ls_shift/su_max 0.000
_refine_ls_shift/su_mean 0.000
_refine_ls_structure_factor_coef Fsqd
_refine_ls_weighting_details 'w=1/[\s^2^(Fo^2^)+(0.0278P)^2^+0.3090P] where P=(Fo^2^+2Fc^2^)/3'
_refine_ls_weighting_scheme calc
_refine_ls_wR_factor_gt 0.0691
_refine_ls_wR_factor_ref 0.0780
_reflns_Friedel_coverage 0.000
_reflns_number_gt 2452
_reflns_number_total 3355
_reflns_threshold_expression 'I > 2\s(I)'
_cod_data_source_file c9dt00257j2.cif
_cod_data_source_block 1_CCDC1
_cod_depositor_comments 'Adding full bibliography for 7049479--7049484.cif.'
_cod_database_code 7049480
_shelx_shelxl_version_number 2018/3
_shelx_space_group_comment
;
The symmetry employed for this shelxl refinement is uniquely defined
by the following loop, which should always be used as a source of
symmetry information in preference to the above space-group names.
They are only intended as comments.
;
_olex2_refinement_description
;
1. Fixed Uiso
 At 1.2 times of:
  All C(H) groups, All C(H,H) groups
2.a Secondary CH2 refined with riding coordinates:
 C6(H6A,H6B)
2.b Aromatic/amide H refined with riding coordinates:
 C1(H1), C2(H2), C3(H3), C4(H4), C8(H8), C9(H9), C10(H10), C11(H11)
;
_olex2_submission_special_instructions 'No special instructions were received'

loop_
_space_group_symop_operation_xyz
'x, y, z'
'-x, -y, -z'

loop_
_atom_site_label
_atom_site_type_symbol
_atom_site_fract_x
_atom_site_fract_y
_atom_site_fract_z
_atom_site_U_iso_or_equiv
_atom_site_adp_type
_atom_site_occupancy
_atom_site_site_symmetry_order
_atom_site_calc_flag
_atom_site_refinement_flags_posn
_atom_site_refinement_flags_adp
_atom_site_refinement_flags_occupancy
Ag1 Ag 1.000000 0.000000 0.000000 0.05636(13) Uani 1 2 d S T P
Ag2 Ag 0.500000 0.500000 0.500000 0.07222(16) Uani 1 2 d S T P
S1 S 0.70996(10) 0.17557(10) 0.31254(8) 0.0494(2) Uani 1 1 d . . .
O1 O 0.7702(3) 0.2375(4) 0.4091(2) 0.0828(9) Uani 1 1 d . . .
O2 O 0.7935(3) 0.0157(3) 0.2760(3) 0.0857(10) Uani 1 1 d . . .
O3 O 0.4978(4) 0.7125(3) 0.2731(3) 0.0741(8) Uani 1 1 d . . .
O4 O 0.1997(4) 0.7644(4) 0.2767(3) 0.1108(13) Uani 1 1 d . . .
O5 O 0.3618(5) 0.8677(3) 0.1101(3) 0.0922(10) Uani 1 1 d . . .
O6 O 0.4000(3) 0.6060(2) 0.1163(2) 0.0579(6) Uani 1 1 d . . .
N1 N 1.0252(3) 0.2075(3) 0.0672(2) 0.0390(6) Uani 1 1 d . . .
N2 N 0.3906(3) 0.3309(3) 0.4352(2) 0.0400(6) Uani 1 1 d . . .
C1 C 1.1828(4) 0.2275(4) 0.0424(3) 0.0470(8) Uani 1 1 d . . .
H1 H 1.274751 0.153404 -0.006548 0.056 Uiso 1 1 calc R . .
C2 C 1.2158(4) 0.3517(4) 0.0854(3) 0.0489(8) Uani 1 1 d . . .
H2 H 1.327397 0.360925 0.066929 0.059 Uiso 1 1 calc R . .
C3 C 1.0797(5) 0.4617(4) 0.1564(3) 0.0489(8) Uani 1 1 d . . .
H3 H 1.097578 0.547262 0.186761 0.059 Uiso 1 1 calc R . .
C4 C 0.9168(4) 0.4440(3) 0.1820(3) 0.0441(7) Uani 1 1 d . . .
H4 H 0.823268 0.518040 0.229657 0.053 Uiso 1 1 calc R . .
C5 C 0.8926(3) 0.3164(3) 0.1369(3) 0.0338(6) Uani 1 1 d . . .
C6 C 0.7171(4) 0.2922(3) 0.1673(3) 0.0377(6) Uani 1 1 d . . .
H6A H 0.699062 0.241381 0.094967 0.045 Uiso 1 1 calc R . .
H6B H 0.624746 0.391544 0.179336 0.045 Uiso 1 1 calc R . .
C7 C 0.4817(4) 0.2018(3) 0.3679(3) 0.0382(6) Uani 1 1 d . . .
C8 C 0.4141(4) 0.0902(4) 0.3441(3) 0.0500(8) Uani 1 1 d . . .
H8 H 0.482500 0.004538 0.294443 0.060 Uiso 1 1 calc R . .
C9 C 0.2414(5) 0.1085(4) 0.3958(3) 0.0521(8) Uani 1 1 d . . .
H9 H 0.190579 0.035407 0.381364 0.063 Uiso 1 1 calc R . .
C10 C 0.1463(4) 0.2362(4) 0.4687(3) 0.0499(8) Uani 1 1 d . . .
H10 H 0.030690 0.249675 0.506649 0.060 Uiso 1 1 calc R . .
C11 C 0.2239(4) 0.3441(4) 0.4851(3) 0.0499(8) Uani 1 1 d . . .
H11 H 0.157023 0.431269 0.533518 0.060 Uiso 1 1 calc R . .
Cl1 Cl 0.36379(9) 0.73703(8) 0.19578(7) 0.04080(18) Uani 1 1 d . . .

loop_
_atom_site_aniso_label
_atom_site_aniso_U_11
_atom_site_aniso_U_22
_atom_site_aniso_U_33
_atom_site_aniso_U_23
_atom_site_aniso_U_13
_atom_site_aniso_U_12
Ag1 0.0522(2) 0.0395(2) 0.0766(3) -0.02240(18) 0.01208(18) -0.02014(16)
Ag2 0.0884(3) 0.0908(3) 0.0641(3) -0.0263(2) 0.0003(2) -0.0647(3)
S1 0.0314(4) 0.0649(5) 0.0462(5) 0.0131(4) -0.0046(3) -0.0124(3)
O1 0.0516(14) 0.176(3) 0.0397(13) 0.0106(16) -0.0122(11) -0.0622(17)
O2 0.0564(16) 0.0496(15) 0.117(2) 0.0238(15) 0.0162(16) 0.0062(12)
O3 0.0738(18) 0.0768(18) 0.0806(19) -0.0023(15) -0.0415(15) -0.0213(14)
O4 0.0644(18) 0.153(3) 0.111(3) -0.073(2) 0.0361(18) -0.039(2)
O5 0.141(3) 0.0467(15) 0.101(2) 0.0210(15) -0.055(2) -0.0350(17)
O6 0.0666(15) 0.0439(12) 0.0624(15) -0.0203(11) -0.0032(12) -0.0157(11)
N1 0.0380(13) 0.0328(12) 0.0446(14) -0.0024(11) 0.0010(11) -0.0128(10)
N2 0.0392(13) 0.0462(14) 0.0416(14) -0.0077(11) -0.0074(11) -0.0211(11)
C1 0.0337(15) 0.0422(17) 0.060(2) 0.0018(15) 0.0020(14) -0.0118(13)
C2 0.0454(18) 0.0535(19) 0.054(2) 0.0081(16) -0.0094(15) -0.0258(15)
C3 0.063(2) 0.0477(18) 0.0459(18) 0.0000(15) -0.0092(16) -0.0316(16)
C4 0.0527(18) 0.0392(16) 0.0405(17) -0.0071(13) -0.0014(14) -0.0166(14)
C5 0.0325(14) 0.0328(14) 0.0353(15) 0.0012(12) -0.0039(11) -0.0108(11)
C6 0.0342(14) 0.0384(15) 0.0392(16) -0.0022(12) -0.0075(12) -0.0088(11)
C7 0.0351(14) 0.0436(16) 0.0376(16) -0.0003(13) -0.0051(12) -0.0152(12)
C8 0.0530(19) 0.0441(17) 0.053(2) -0.0096(15) 0.0016(16) -0.0188(15)
C9 0.058(2) 0.056(2) 0.057(2) 0.0000(17) -0.0100(17) -0.0378(17)
C10 0.0348(16) 0.069(2) 0.0497(19) -0.0032(17) -0.0007(14) -0.0251(15)
C11 0.0388(17) 0.057(2) 0.054(2) -0.0184(16) -0.0001(14) -0.0147(15)
Cl1 0.0395(4) 0.0356(4) 0.0461(4) -0.0098(3) -0.0071(3) -0.0084(3)

loop_
_atom_type_symbol
_atom_type_description
_atom_type_scat_dispersion_real
_atom_type_scat_dispersion_imag
_atom_type_scat_source
C C 0.0033 0.0016 'International Tables Vol C Tables 4.2.6.8 and 6.1.1.4'
H H 0.0000 0.0000 'International Tables Vol C Tables 4.2.6.8 and 6.1.1.4'
Ag Ag -0.8971 1.1015 'International Tables Vol C Tables 4.2.6.8 and 6.1.1.4'
Cl Cl 0.1484 0.1585 'International Tables Vol C Tables 4.2.6.8 and 6.1.1.4'
N N 0.0061 0.0033 'International Tables Vol C Tables 4.2.6.8 and 6.1.1.4'
O O 0.0106 0.0060 'International Tables Vol C Tables 4.2.6.8 and 6.1.1.4'
S S 0.1246 0.1234 'International Tables Vol C Tables 4.2.6.8 and 6.1.1.4'

loop_
_geom_angle_atom_site_label_1
_geom_angle_atom_site_label_2
_geom_angle_atom_site_label_3
_geom_angle
_geom_angle_site_symmetry_1
_geom_angle_site_symmetry_3
N1 Ag1 N1 180.0 . 2_755
N2 Ag2 N2 180.0 2_666 .
O1 S1 O2 120.2(2) . .
O1 S1 C6 108.24(16) . .
O1 S1 C7 107.28(15) . .
O2 S1 C6 107.49(16) . .
O2 S1 C7 107.23(16) . .
C6 S1 C7 105.50(13) . .
C1 N1 Ag1 118.4(2) . .
C1 N1 C5 117.7(3) . .
C5 N1 Ag1 123.77(19) . .
C7 N2 Ag2 126.29(19) . .
C11 N2 Ag2 117.2(2) . .
C11 N2 C7 115.6(3) . .
N1 C1 H1 118.3 . .
N1 C1 C2 123.4(3) . .
C2 C1 H1 118.3 . .
C1 C2 H2 120.9 . .
C3 C2 C1 118.2(3) . .
C3 C2 H2 120.9 . .
C2 C3 H3 120.4 . .
C2 C3 C4 119.3(3) . .
C4 C3 H3 120.4 . .
C3 C4 H4 120.1 . .
C3 C4 C5 119.7(3) . .
C5 C4 H4 120.1 . .
N1 C5 C4 121.6(3) . .
N1 C5 C6 117.7(2) . .
C4 C5 C6 120.6(3) . .
S1 C6 H6A 109.9 . .
S1 C6 H6B 109.9 . .
C5 C6 S1 109.02(19) . .
C5 C6 H6A 109.9 . .
C5 C6 H6B 109.9 . .
H6A C6 H6B 108.3 . .
N2 C7 S1 115.8(2) . .
N2 C7 C8 124.7(3) . .
C8 C7 S1 119.5(2) . .
C7 C8 H8 121.0 . .
C7 C8 C9 118.1(3) . .
C9 C8 H8 121.0 . .
C8 C9 H9 120.6 . .
C10 C9 C8 118.8(3) . .
C10 C9 H9 120.6 . .
C9 C10 H10 120.4 . .
C9 C10 C11 119.1(3) . .
C11 C10 H10 120.4 . .
N2 C11 C10 123.7(3) . .
N2 C11 H11 118.2 . .
C10 C11 H11 118.2 . .
O3 Cl1 O5 108.34(18) . .
O3 Cl1 O6 110.35(15) . .
O4 Cl1 O3 110.4(2) . .
O4 Cl1 O5 109.9(2) . .
O4 Cl1 O6 110.08(18) . .
O5 Cl1 O6 107.71(16) . .

loop_
_geom_bond_atom_site_label_1
_geom_bond_atom_site_label_2
_geom_bond_distance
_geom_bond_site_symmetry_2
Ag1 N1 2.156(2) .
Ag1 N1 2.156(2) 2_755
Ag2 N2 2.223(2) 2_666
Ag2 N2 2.223(2) .
S1 O1 1.420(3) .
S1 O2 1.443(3) .
S1 C6 1.771(3) .
S1 C7 1.796(3) .
O3 Cl1 1.417(2) .
O4 Cl1 1.408(3) .
O5 Cl1 1.423(3) .
O6 Cl1 1.428(2) .
N1 C1 1.340(4) .
N1 C5 1.347(3) .
N2 C7 1.343(4) .
N2 C11 1.339(4) .
C1 H1 0.9300 .
C1 C2 1.374(4) .
C2 H2 0.9300 .
C2 C3 1.371(5) .
C3 H3 0.9300 .
C3 C4 1.373(5) .
C4 H4 0.9300 .
C4 C5 1.376(4) .
C5 C6 1.500(4) .
C6 H6A 0.9700 .
C6 H6B 0.9700 .
C7 C8 1.367(4) .
C8 H8 0.9300 .
C8 C9 1.379(5) .
C9 H9 0.9300 .
C9 C10 1.368(5) .
C10 H10 0.9300 .
C10 C11 1.373(4) .
C11 H11 0.9300 .

loop_
_geom_torsion_atom_site_label_1
_geom_torsion_atom_site_label_2
_geom_torsion_atom_site_label_3
_geom_torsion_atom_site_label_4
_geom_torsion
Ag1 N1 C1 C2 -177.1(2)
Ag1 N1 C5 C4 177.5(2)
Ag1 N1 C5 C6 -0.9(3)
Ag2 N2 C7 S1 -6.3(3)
Ag2 N2 C7 C8 171.3(2)
Ag2 N2 C11 C10 -170.7(3)
S1 C7 C8 C9 175.5(2)
O1 S1 C6 C5 48.3(2)
O1 S1 C7 N2 34.1(3)
O1 S1 C7 C8 -143.6(3)
O2 S1 C6 C5 -82.9(2)
O2 S1 C7 N2 164.5(2)
O2 S1 C7 C8 -13.2(3)
N1 C1 C2 C3 -0.7(5)
N1 C5 C6 S1 85.9(3)
N2 C7 C8 C9 -2.0(5)
C1 N1 C5 C4 -0.2(4)
C1 N1 C5 C6 -178.6(3)
C1 C2 C3 C4 0.1(5)
C2 C3 C4 C5 0.3(5)
C3 C4 C5 N1 -0.3(4)
C3 C4 C5 C6 178.1(3)
C4 C5 C6 S1 -92.5(3)
C5 N1 C1 C2 0.7(5)
C6 S1 C7 N2 -81.1(2)
C6 S1 C7 C8 101.2(3)
C7 S1 C6 C5 162.9(2)
C7 N2 C11 C10 -0.9(5)
C7 C8 C9 C10 -0.3(5)
C8 C9 C10 C11 1.8(5)
C9 C10 C11 N2 -1.2(5)
C11 N2 C7 S1 -175.0(2)
C11 N2 C7 C8 2.6(4)
